data_7044864
loop_
_publ_author_name
'Jia, Hongli'
'Li, Qi'
'Bayaguud, Aruuhan'
'Huang, Yichao'
'She, Shan'
'Chen, Kun'
'Wei, Yongge'

_publ_section_title
;
 Diversified polyoxovanadate derivatives obtained by copper(i)-catalysed
 azide-alkyne cycloaddition reaction: their synthesis and structural
 characterization.
;
_journal_issue 2
_journal_name_full 'Dalton transactions (Cambridge, England : 2003)'
_journal_page_first 577
_journal_page_last 584
_journal_paper_doi 10.1039/c7dt03822d
_journal_volume 47
_journal_year 2018
_chemical_formula_moiety 'C20 H28 N6 O23 V6, 2(C16 H36 N), 2(C2 H3 N)'
_chemical_formula_sum 'C56 H106 N10 O23 V6'
_chemical_formula_weight 1593.14
_space_group_crystal_system triclinic
_space_group_IT_number 2
_space_group_name_Hall '-P 1'
_space_group_name_H-M_alt 'P -1'
_symmetry_space_group_name_Hall '-P 1'
_symmetry_space_group_name_H-M 'P -1'
_atom_sites_solution_hydrogens geom
_atom_sites_solution_primary iterative
_audit_creation_date 2017-07-05
_audit_creation_method
;
Olex2 1.2-beta
(compiled 2016.11.07 svn.r3352 for OlexSys, GUI svn.r5261)
;
_audit_update_record
;
2017-07-05 deposited with the CCDC.
2017-11-27 downloaded from the CCDC.
;
_cell_angle_alpha 109.899(3)
_cell_angle_beta 108.196(3)
_cell_angle_gamma 91.399(2)
_cell_formula_units_Z 1
_cell_length_a 10.4326(3)
_cell_length_b 11.8963(3)
_cell_length_c 16.2638(5)
_cell_measurement_reflns_used 7451
_cell_measurement_temperature 173.00(10)
_cell_measurement_theta_max 76.5580
_cell_measurement_theta_min 5.5560
_cell_volume 1783.66(10)
_computing_cell_refinement 'CrysAlisPro 1.171.38.43f (Rigaku OD, 2015)'
_computing_data_collection 'CrysAlisPro 1.171.38.43f (Rigaku OD, 2015)'
_computing_data_reduction 'CrysAlisPro 1.171.38.43f (Rigaku OD, 2015)'
_computing_molecular_graphics 'Olex2 (Dolomanov et al., 2009)'
_computing_publication_material 'Olex2 (Dolomanov et al., 2009)'
_computing_structure_refinement 'ShelXL (Sheldrick, 2015)'
_computing_structure_solution 'olex2.solve (Bourhis et al., 2015)'
_diffrn_ambient_environment N~2~
_diffrn_ambient_temperature 173.00(10)
_diffrn_detector 'CCD plate'
_diffrn_detector_area_resol_mean 5.2137
_diffrn_detector_type AtlasS2
_diffrn_measured_fraction_theta_full 0.999
_diffrn_measured_fraction_theta_max 0.967
_diffrn_measurement_details
;
List of Runs (angles in degrees, time in seconds):

  # Type    Start    End  Width  t~exp~   \w     \q     \k     \f   Frames
#--------------------------------------------------------------------------
  1  \w    -67.00  28.00   1.00    1.00    --  -40.81  57.00  30.00   95
  2  \w     17.00 111.00   1.00    1.00    --   40.81  38.00-180.00   94
  3  \w     85.00 158.00   1.00    8.00    --  112.00  30.00-150.00   73
  4  \w    116.00 165.00   1.00    8.00    --  112.00  45.00-120.00   49
  5  \w    135.00 162.00   1.00    8.00    --  112.00  61.00 -60.00   27
  6  \w    114.00 169.00   1.00    8.00    --  112.00 125.00  60.00   55
  7  \w    102.00 129.00   1.00    8.00    --  112.00  45.00 -30.00   27
  8  \w     98.00 178.00   1.00    8.00    --  112.00  30.00 120.00   80
  9  \w     73.00 106.00   1.00    8.00    --  112.00 -95.00 120.00   33
 10  \w     71.00 121.00   1.00    8.00    --  112.00-125.00  60.00   50
 11  \w     40.00 132.00   1.00    8.00    --  112.00 -45.00 150.00   92
 12  \w     40.00 141.00   1.00    8.00    --  112.00 -61.00  30.00  101
 13  \w     64.00 108.00   1.00    8.00    --  112.00 -95.00-120.00   44
 14  \w     75.00 111.00   1.00    8.00    --  112.00-125.00-150.00   36
 15  \w     49.00  96.00   1.00    1.00    --   40.81-125.00-150.00   47
 16  \w     36.00 117.00   1.00    8.00    --  112.00 -30.00 -60.00   81
 17  \w     31.00  87.00   1.00    8.00    --  112.00 -95.00   0.00   56
 18  \w      8.00  60.00   1.00    1.00    --   40.81 -99.00  90.00   52
 19  \w   -113.00 -18.00   1.00    1.00    --  -40.81 -57.00-120.00   95
;
_diffrn_measurement_device 'four-circle diffractometer'
_diffrn_measurement_device_type 'SuperNova, Dual, Cu at zero, AtlasS2'
_diffrn_measurement_method '\w scans'
_diffrn_orient_matrix_type 'CrysAlisPro convention (1999,Acta A55,543-557)'
_diffrn_orient_matrix_UB_11 -0.0499487000
_diffrn_orient_matrix_UB_12 -0.1179321000
_diffrn_orient_matrix_UB_13 -0.0861540000
_diffrn_orient_matrix_UB_21 -0.0899335000
_diffrn_orient_matrix_UB_22 0.0681023000
_diffrn_orient_matrix_UB_23 -0.0560495000
_diffrn_orient_matrix_UB_31 0.1187748000
_diffrn_orient_matrix_UB_32 0.0289171000
_diffrn_orient_matrix_UB_33 -0.0303234000
_diffrn_radiation_monochromator mirror
_diffrn_radiation_probe x-ray
_diffrn_radiation_type CuK\a
_diffrn_radiation_wavelength 1.54184
_diffrn_reflns_av_R_equivalents 0.0341
_diffrn_reflns_av_unetI/netI 0.0459
_diffrn_reflns_Laue_measured_fraction_full 0.999
_diffrn_reflns_Laue_measured_fraction_max 0.967
_diffrn_reflns_limit_h_max 13
_diffrn_reflns_limit_h_min -10
_diffrn_reflns_limit_k_max 14
_diffrn_reflns_limit_k_min -14
_diffrn_reflns_limit_l_max 18
_diffrn_reflns_limit_l_min -20
_diffrn_reflns_number 12780
_diffrn_reflns_point_group_measured_fraction_full 0.999
_diffrn_reflns_point_group_measured_fraction_max 0.967
_diffrn_reflns_theta_full 67.684
_diffrn_reflns_theta_max 76.930
_diffrn_reflns_theta_min 3.995
_diffrn_source 'micro-focus sealed X-ray tube'
_diffrn_source_type 'SuperNova (Cu) X-ray Source'
_exptl_absorpt_coefficient_mu 6.998
_exptl_absorpt_correction_T_max 1.00000
_exptl_absorpt_correction_T_min 0.39340
_exptl_absorpt_correction_type multi-scan
_exptl_absorpt_process_details
;
CrysAlisPro 1.171.38.43f (Rigaku Oxford Diffraction, 2015)
Empirical absorption correction using spherical harmonics,
 implemented in SCALE3 ABSPACK scaling algorithm.
;
_exptl_crystal_colour brown
_exptl_crystal_colour_primary brown
_exptl_crystal_density_diffrn 1.483
_exptl_crystal_description block
_exptl_crystal_F_000 834
_exptl_crystal_size_max 0.34
_exptl_crystal_size_mid 0.2
_exptl_crystal_size_min 0.13
_refine_diff_density_max 0.870
_refine_diff_density_min -0.662
_refine_diff_density_rms 0.097
_refine_ls_extinction_method none
_refine_ls_goodness_of_fit_ref 1.050
_refine_ls_hydrogen_treatment constr
_refine_ls_matrix_type full
_refine_ls_number_parameters 436
_refine_ls_number_reflns 7279
_refine_ls_number_restraints 0
_refine_ls_restrained_S_all 1.050
_refine_ls_R_factor_all 0.0643
_refine_ls_R_factor_gt 0.0580
_refine_ls_shift/su_max 0.000
_refine_ls_shift/su_mean 0.000
_refine_ls_structure_factor_coef Fsqd
_refine_ls_weighting_details 'w=1/[\s^2^(Fo^2^)+(0.1060P)^2^+1.3080P] where P=(Fo^2^+2Fc^2^)/3'
_refine_ls_weighting_scheme calc
_refine_ls_wR_factor_gt 0.1654
_refine_ls_wR_factor_ref 0.1729
_reflns_Friedel_coverage 0.000
_reflns_number_gt 6398
_reflns_number_total 7279
_reflns_threshold_expression 'I > 2\s(I)'
_cod_data_source_file c7dt03822d2.cif
_cod_data_source_block exp_460
_cod_depositor_comments 'Adding full bibliography for 7044864--7044867.cif.'
_cod_original_cell_volume 1783.67(9)
_cod_database_code 7044864
_chemical_oxdiff_formula 'V O N C H'
_shelx_space_group_comment
;
The symmetry employed for this shelxl refinement is uniquely defined
by the following loop, which should always be used as a source of
symmetry information in preference to the above space-group names.
They are only intended as comments.
;
_reflns_odcompleteness_completeness 99.92
_reflns_odcompleteness_iscentric 1
_reflns_odcompleteness_theta 68.13
_olex2_refinement_description
;
1. Fixed Uiso
 At 1.2 times of:
  All C(H) groups, All C(H,H) groups
 At 1.5 times of:
  All C(H,H,H) groups
2.a Secondary CH2 refined with riding coordinates:
 C9(H9A,H9B), C2(H2A,H2B), C7(H7A,H7B), C6(H6A,H6B), C10(H10A,H10B), C21(H21A,
 H21B), C16(H16A,H16B), C17(H17A,H17B), C25(H25A,H25B), C22(H22A,H22B),
 C23(H23A,H23B), C15(H15A,H15B), C24(H24A,H24B), C14(H14A,H14B), C12(H12A,H12B),
  C20(H20A,H20B), C13(H13A,H13B)
2.b Aromatic/amide H refined with riding coordinates:
 C5(H5)
2.c Idealised Me refined as rotating group:
 C1(H1A,H1B,H1C), C11(H11A,H11B,H11C), C19(H19A,H19B,H19C), C26(H26A,H26B,
 H26C), C18(H18A,H18B,H18C), C27(H27A,H27B,H27C)
;
_shelx_shelxl_version_number 2014/7
_olex2_submission_special_instructions 'No special instructions were received'
_oxdiff_exptl_absorpt_empirical_details
;
Empirical correction (ABSPACK) includes:
- Absorption correction using spherical harmonics
- Frame scaling
;
_oxdiff_exptl_absorpt_empirical_full_max 2.018
_oxdiff_exptl_absorpt_empirical_full_min 0.695

loop_
_space_group_symop_operation_xyz
'x, y, z'
'-x, -y, -z'

loop_
_atom_site_label
_atom_site_type_symbol
_atom_site_fract_x
_atom_site_fract_y
_atom_site_fract_z
_atom_site_U_iso_or_equiv
_atom_site_adp_type
_atom_site_occupancy
_atom_site_site_symmetry_order
_atom_site_calc_flag
_atom_site_refinement_flags_posn
_atom_site_refinement_flags_adp
_atom_site_refinement_flags_occupancy
V1 V 0.44918(5) 0.30757(4) 0.48182(4) 0.03317(15) Uani 1 1 d . . .
V3 V 0.32273(5) 0.56196(5) 0.54386(4) 0.03276(15) Uani 1 1 d . . .
V2 V 0.39447(5) 0.47084(5) 0.34947(4) 0.03366(15) Uani 1 1 d . . .
O7 O 0.2444(2) 0.5147(2) 0.40526(15) 0.0346(4) Uani 1 1 d . . .
O10 O 0.1837(2) 0.5887(2) 0.56430(18) 0.0435(5) Uani 1 1 d . . .
O1 O -0.4672(4) 0.3719(4) 0.1082(2) 0.0736(9) Uani 1 1 d . . .
O2 O -0.4188(5) 0.3069(5) -0.0226(3) 0.1002(15) Uani 1 1 d . . .
O6 O 0.5000 0.5000 0.5000 0.0291(6) Uani 1 2 d S T P
O11 O 0.2897(2) 0.38089(19) 0.51018(15) 0.0338(4) Uani 1 1 d . . .
O5 O 0.3465(2) 0.30929(19) 0.35386(15) 0.0336(4) Uani 1 1 d . . .
O8 O 0.3991(2) 0.7052(2) 0.55318(18) 0.0398(5) Uani 1 1 d . . .
O4 O 0.4546(2) 0.6346(2) 0.39520(17) 0.0409(5) Uani 1 1 d . . .
O3 O 0.3005(3) 0.4420(2) 0.24338(17) 0.0463(6) Uani 1 1 d . . .
O9 O 0.4420(2) 0.5704(2) 0.65697(16) 0.0395(5) Uani 1 1 d . . .
O12 O 0.3923(2) 0.1697(2) 0.45979(18) 0.0423(5) Uani 1 1 d . . .
N3 N -0.1132(3) 0.2540(3) 0.2221(2) 0.0527(8) Uani 1 1 d . . .
N2 N -0.0809(4) 0.2108(4) 0.1441(3) 0.0666(10) Uani 1 1 d . . .
N1 N -0.1743(4) 0.2326(4) 0.0781(3) 0.0685(10) Uani 1 1 d . . .
C9 C 0.1117(3) 0.4444(3) 0.3559(2) 0.0383(6) Uani 1 1 d . . .
H9A H 0.0815 0.4413 0.2922 0.046 Uiso 1 1 calc R . .
H9B H 0.0477 0.4832 0.3847 0.046 Uiso 1 1 calc R . .
C4 C -0.2693(5) 0.2882(4) 0.1135(3) 0.0571(10) Uani 1 1 d . . .
C3 C -0.3910(5) 0.3232(4) 0.0573(3) 0.0630(11) Uani 1 1 d . . .
C8 C 0.1118(3) 0.3153(3) 0.3556(2) 0.0388(7) Uani 1 1 d . . .
C2 C -0.5876(7) 0.4197(5) 0.0662(5) 0.0826(15) Uani 1 1 d . . .
H2A H -0.6076 0.4833 0.1146 0.099 Uiso 1 1 calc R . .
H2B H -0.5689 0.4547 0.0245 0.099 Uiso 1 1 calc R . .
C1 C -0.7021(8) 0.3289(7) 0.0162(5) 0.103(2) Uani 1 1 d . . .
H1A H -0.6831 0.2664 -0.0324 0.155 Uiso 1 1 calc GR . .
H1B H -0.7792 0.3632 -0.0106 0.155 Uiso 1 1 calc GR . .
H1C H -0.7220 0.2953 0.0575 0.155 Uiso 1 1 calc GR . .
C5 C -0.2295(4) 0.3026(4) 0.2060(3) 0.0518(9) Uani 1 1 d . . .
H5 H -0.2733 0.3381 0.2481 0.062 Uiso 1 1 calc R . .
C7 C 0.2087(3) 0.2505(3) 0.3076(2) 0.0400(7) Uani 1 1 d . . .
H7A H 0.2045 0.1682 0.3058 0.048 Uiso 1 1 calc R . .
H7B H 0.1788 0.2472 0.2439 0.048 Uiso 1 1 calc R . .
C6 C -0.0328(3) 0.2420(4) 0.3074(3) 0.0466(8) Uani 1 1 d . . .
H6A H -0.0245 0.1572 0.2948 0.056 Uiso 1 1 calc R . .
H6B H -0.0822 0.2659 0.3508 0.056 Uiso 1 1 calc R . .
C10 C 0.1550(3) 0.3180(3) 0.4555(2) 0.0373(6) Uani 1 1 d . . .
H10A H 0.0913 0.3570 0.4845 0.045 Uiso 1 1 calc R . .
H10B H 0.1509 0.2358 0.4540 0.045 Uiso 1 1 calc R . .
N4 N 0.4432(3) 1.0992(3) 0.7029(2) 0.0405(6) Uani 1 1 d . . .
C11 C 0.1208(5) 0.9427(4) 0.4274(3) 0.0579(10) Uani 1 1 d . . .
H11A H 0.0627 0.8926 0.3659 0.087 Uiso 1 1 calc GR . .
H11B H 0.2018 0.9784 0.4242 0.087 Uiso 1 1 calc GR . .
H11C H 0.0734 1.0053 0.4542 0.087 Uiso 1 1 calc GR . .
C21 C 0.6630(4) 1.2522(4) 0.7874(3) 0.0535(9) Uani 1 1 d . . .
H21A H 0.6762 1.2262 0.8395 0.064 Uiso 1 1 calc R . .
H21B H 0.6172 1.3230 0.7982 0.064 Uiso 1 1 calc R . .
C16 C 0.5620(5) 0.9450(4) 0.7653(3) 0.0618(11) Uani 1 1 d . . .
H16A H 0.6540 0.9818 0.7791 0.074 Uiso 1 1 calc R . .
H16B H 0.5300 0.8871 0.7018 0.074 Uiso 1 1 calc R . .
C17 C 0.5625(5) 0.8795(4) 0.8329(3) 0.0629(11) Uani 1 1 d . . .
H17A H 0.4696 0.8457 0.8200 0.075 Uiso 1 1 calc R . .
H17B H 0.6146 0.8129 0.8214 0.075 Uiso 1 1 calc R . .
C19 C 0.8901(5) 1.3862(5) 0.8706(4) 0.0734(13) Uani 1 1 d . . .
H19A H 0.9761 1.4041 0.8645 0.110 Uiso 1 1 calc GR . .
H19B H 0.9049 1.3611 0.9226 0.110 Uiso 1 1 calc GR . .
H19C H 0.8460 1.4571 0.8803 0.110 Uiso 1 1 calc GR . .
C26 C 0.1420(6) 1.3626(5) 0.7486(5) 0.0805(16) Uani 1 1 d . . .
H26A H 0.0655 1.3076 0.6998 0.121 Uiso 1 1 calc GR . .
H26B H 0.1140 1.4397 0.7732 0.121 Uiso 1 1 calc GR . .
H26C H 0.1757 1.3313 0.7973 0.121 Uiso 1 1 calc GR . .
C25 C 0.2481(5) 1.3766(4) 0.7121(3) 0.0566(10) Uani 1 1 d . . .
H25A H 0.3248 1.4316 0.7626 0.068 Uiso 1 1 calc R . .
H25B H 0.2146 1.4144 0.6668 0.068 Uiso 1 1 calc R . .
C22 C 0.5745(4) 1.1529(3) 0.6994(3) 0.0429(7) Uani 1 1 d . . .
H22A H 0.6277 1.0883 0.6834 0.051 Uiso 1 1 calc R . .
H22B H 0.5509 1.1842 0.6496 0.051 Uiso 1 1 calc R . .
C23 C 0.3569(4) 1.1973(3) 0.7330(3) 0.0437(7) Uani 1 1 d . . .
H23A H 0.2814 1.1609 0.7427 0.052 Uiso 1 1 calc R . .
H23B H 0.4124 1.2576 0.7923 0.052 Uiso 1 1 calc R . .
C15 C 0.4703(4) 1.0407(3) 0.7753(3) 0.0463(8) Uani 1 1 d . . .
H15A H 0.5108 1.1034 0.8365 0.056 Uiso 1 1 calc R . .
H15B H 0.3836 1.0049 0.7724 0.056 Uiso 1 1 calc R . .
C24 C 0.3003(4) 1.2602(4) 0.6660(3) 0.0519(9) Uani 1 1 d . . .
H24A H 0.2260 1.2061 0.6128 0.062 Uiso 1 1 calc R . .
H24B H 0.3708 1.2797 0.6438 0.062 Uiso 1 1 calc R . .
C14 C 0.3686(4) 1.0079(3) 0.6051(2) 0.0426(7) Uani 1 1 d . . .
H14A H 0.3521 1.0503 0.5621 0.051 Uiso 1 1 calc R . .
H14B H 0.4285 0.9496 0.5889 0.051 Uiso 1 1 calc R . .
C18 C 0.6199(12) 0.9576(7) 0.9307(5) 0.147(4) Uani 1 1 d . . .
H18A H 0.7051 1.0027 0.9417 0.220 Uiso 1 1 calc GR . .
H18B H 0.6348 0.9091 0.9685 0.220 Uiso 1 1 calc GR . .
H18C H 0.5577 1.0124 0.9462 0.220 Uiso 1 1 calc GR . .
C12 C 0.1596(5) 0.8667(4) 0.4871(3) 0.0566(10) Uani 1 1 d . . .
H12A H 0.2171 0.8104 0.4639 0.068 Uiso 1 1 calc R . .
H12B H 0.0773 0.8197 0.4807 0.068 Uiso 1 1 calc R . .
C20 C 0.8003(4) 1.2853(4) 0.7824(3) 0.0587(10) Uani 1 1 d . . .
H20A H 0.7870 1.3105 0.7299 0.070 Uiso 1 1 calc R . .
H20B H 0.8463 1.2145 0.7720 0.070 Uiso 1 1 calc R . .
C13 C 0.2344(4) 0.9396(4) 0.5903(3) 0.0503(8) Uani 1 1 d . . .
H13A H 0.1777 0.9962 0.6144 0.060 Uiso 1 1 calc R . .
H13B H 0.2508 0.8854 0.6243 0.060 Uiso 1 1 calc R . .
N5 N -0.1187(7) -0.0713(5) 0.1924(5) 0.1004(18) Uani 1 1 d . . .
C28 C -0.0665(7) -0.0829(6) 0.1379(5) 0.0841(16) Uani 1 1 d . . .
C27 C -0.0031(10) -0.0980(9) 0.0686(7) 0.129(3) Uani 1 1 d . . .
H27A H -0.0645 -0.1509 0.0091 0.194 Uiso 1 1 calc GR . .
H27B H 0.0791 -0.1324 0.0849 0.194 Uiso 1 1 calc GR . .
H27C H 0.0184 -0.0209 0.0657 0.194 Uiso 1 1 calc GR . .

loop_
_atom_site_aniso_label
_atom_site_aniso_U_11
_atom_site_aniso_U_22
_atom_site_aniso_U_33
_atom_site_aniso_U_23
_atom_site_aniso_U_13
_atom_site_aniso_U_12
V1 0.0356(3) 0.0299(3) 0.0383(3) 0.0133(2) 0.0173(2) 0.00799(19)
V3 0.0324(3) 0.0338(3) 0.0349(3) 0.0091(2) 0.0187(2) 0.00907(19)
V2 0.0358(3) 0.0383(3) 0.0301(3) 0.0130(2) 0.0151(2) 0.0067(2)
O7 0.0319(10) 0.0384(11) 0.0356(11) 0.0139(9) 0.0135(8) 0.0082(8)
O10 0.0394(12) 0.0461(13) 0.0464(13) 0.0100(10) 0.0240(10) 0.0098(10)
O1 0.072(2) 0.086(2) 0.0561(18) 0.0165(17) 0.0232(16) 0.0168(18)
O2 0.126(4) 0.139(4) 0.055(2) 0.046(2) 0.042(2) 0.058(3)
O6 0.0306(13) 0.0305(13) 0.0321(14) 0.0121(11) 0.0175(11) 0.0084(11)
O11 0.0338(10) 0.0358(10) 0.0353(10) 0.0122(8) 0.0171(9) 0.0052(8)
O5 0.0322(10) 0.0335(10) 0.0345(10) 0.0091(8) 0.0144(8) 0.0055(8)
O8 0.0374(11) 0.0323(10) 0.0496(13) 0.0104(9) 0.0193(10) 0.0110(9)
O4 0.0406(12) 0.0435(12) 0.0440(12) 0.0227(10) 0.0142(10) 0.0049(9)
O3 0.0466(13) 0.0585(15) 0.0340(11) 0.0164(11) 0.0149(10) 0.0060(11)
O9 0.0388(11) 0.0481(12) 0.0318(10) 0.0095(9) 0.0181(9) 0.0038(9)
O12 0.0445(12) 0.0346(11) 0.0534(14) 0.0171(10) 0.0227(11) 0.0083(9)
N3 0.0485(17) 0.0547(18) 0.0450(16) 0.0063(14) 0.0166(13) -0.0031(14)
N2 0.061(2) 0.077(3) 0.055(2) 0.0099(18) 0.0273(18) 0.0073(19)
N1 0.066(2) 0.081(3) 0.0467(19) 0.0069(18) 0.0211(17) 0.003(2)
C9 0.0307(14) 0.0431(16) 0.0394(16) 0.0129(13) 0.0119(12) 0.0070(12)
C4 0.060(2) 0.056(2) 0.044(2) 0.0053(17) 0.0189(17) -0.0034(18)
C3 0.079(3) 0.061(2) 0.047(2) 0.0145(18) 0.025(2) 0.008(2)
C8 0.0327(15) 0.0408(16) 0.0402(16) 0.0086(13) 0.0160(12) 0.0025(12)
C2 0.094(4) 0.073(3) 0.087(4) 0.027(3) 0.040(3) 0.027(3)
C1 0.106(5) 0.100(5) 0.081(4) 0.022(4) 0.013(4) 0.028(4)
C5 0.051(2) 0.0481(19) 0.047(2) 0.0062(15) 0.0171(16) -0.0022(16)
C7 0.0345(15) 0.0394(16) 0.0397(16) 0.0057(13) 0.0140(13) 0.0016(12)
C6 0.0344(16) 0.0524(19) 0.0458(18) 0.0087(15) 0.0149(14) 0.0004(14)
C10 0.0336(14) 0.0379(15) 0.0433(17) 0.0126(13) 0.0198(13) 0.0033(12)
N4 0.0435(14) 0.0433(14) 0.0404(14) 0.0168(12) 0.0198(12) 0.0118(12)
C11 0.054(2) 0.056(2) 0.055(2) 0.0135(18) 0.0147(18) 0.0087(18)
C21 0.051(2) 0.055(2) 0.054(2) 0.0134(17) 0.0250(17) 0.0089(17)
C16 0.085(3) 0.058(2) 0.051(2) 0.0223(19) 0.032(2) 0.031(2)
C17 0.080(3) 0.051(2) 0.057(2) 0.0232(19) 0.019(2) 0.019(2)
C19 0.051(2) 0.078(3) 0.083(3) 0.024(3) 0.019(2) 0.002(2)
C26 0.094(4) 0.067(3) 0.105(4) 0.035(3) 0.061(4) 0.032(3)
C25 0.068(3) 0.046(2) 0.063(2) 0.0213(18) 0.030(2) 0.0215(18)
C22 0.0438(17) 0.0442(17) 0.0481(18) 0.0182(14) 0.0236(15) 0.0140(14)
C23 0.0445(17) 0.0475(18) 0.0427(17) 0.0117(14) 0.0245(14) 0.0112(14)
C15 0.0523(19) 0.0491(19) 0.0420(18) 0.0187(15) 0.0198(15) 0.0109(15)
C24 0.059(2) 0.053(2) 0.060(2) 0.0243(18) 0.0365(19) 0.0236(17)
C14 0.0459(18) 0.0422(17) 0.0421(17) 0.0147(14) 0.0182(14) 0.0135(14)
C18 0.278(13) 0.085(5) 0.061(4) 0.037(3) 0.025(6) 0.047(6)
C12 0.057(2) 0.0438(19) 0.060(2) 0.0141(17) 0.0125(18) 0.0081(16)
C20 0.045(2) 0.067(3) 0.067(3) 0.024(2) 0.0230(18) 0.0129(18)
C13 0.0487(19) 0.0466(19) 0.053(2) 0.0184(16) 0.0145(16) 0.0067(15)
N5 0.118(5) 0.092(4) 0.100(4) 0.028(3) 0.058(4) 0.000(3)
C28 0.088(4) 0.084(4) 0.094(4) 0.040(3) 0.042(3) 0.016(3)
C27 0.129(7) 0.162(9) 0.156(9) 0.088(7) 0.092(7) 0.051(6)

loop_
_atom_type_symbol
_atom_type_description
_atom_type_scat_dispersion_real
_atom_type_scat_dispersion_imag
_atom_type_scat_source
C C 0.0181 0.0091 'International Tables Vol C Tables 4.2.6.8 and 6.1.1.4'
H H 0.0000 0.0000 'International Tables Vol C Tables 4.2.6.8 and 6.1.1.4'
N N 0.0311 0.0180 'International Tables Vol C Tables 4.2.6.8 and 6.1.1.4'
O O 0.0492 0.0322 'International Tables Vol C Tables 4.2.6.8 and 6.1.1.4'
V V 0.0687 2.1097 'International Tables Vol C Tables 4.2.6.8 and 6.1.1.4'

loop_
_geom_angle_atom_site_label_1
_geom_angle_atom_site_label_2
_geom_angle_atom_site_label_3
_geom_angle
_geom_angle_site_symmetry_1
_geom_angle_site_symmetry_3
V3 V1 V2 66.123(17) 2_666 2_666
O6 V1 V3 47.537(13) . 2_666
O6 V1 V2 47.534(14) . 2_666
O11 V1 V3 124.90(6) . 2_666
O11 V1 V2 81.63(6) . 2_666
O11 V1 O6 77.59(6) . .
O11 V1 O5 82.21(9) . .
O5 V1 V3 81.55(6) . 2_666
O5 V1 V2 124.75(6) . 2_666
O5 V1 O6 77.43(6) . .
O8 V1 V3 33.46(7) 2_666 2_666
O8 V1 V2 88.87(8) 2_666 2_666
O8 V1 O6 80.97(7) 2_666 .
O8 V1 O11 157.53(10) 2_666 .
O8 V1 O5 86.67(10) 2_666 .
O4 V1 V3 87.59(8) 2_666 2_666
O4 V1 V2 34.17(7) 2_666 2_666
O4 V1 O6 81.69(8) 2_666 .
O4 V1 O11 89.18(10) 2_666 .
O4 V1 O5 158.68(10) 2_666 .
O4 V1 O8 94.34(11) 2_666 2_666
O12 V1 V3 136.80(9) . 2_666
O12 V1 V2 137.95(10) . 2_666
O12 V1 O6 172.23(10) . .
O12 V1 O11 97.12(11) . .
O12 V1 O5 96.33(12) . .
O12 V1 O8 103.49(11) . 2_666
O12 V1 O4 104.10(13) . 2_666
V1 V3 V2 65.995(17) 2_666 2_666
O7 V3 V1 81.78(6) . 2_666
O7 V3 V2 125.30(6) . 2_666
O7 V3 O6 77.91(6) . .
O7 V3 O11 82.35(9) . .
O10 V3 V1 138.51(10) . 2_666
O10 V3 V2 136.59(10) . 2_666
O10 V3 O7 96.89(12) . .
O10 V3 O6 171.94(9) . .
O10 V3 O11 96.21(11) . .
O10 V3 O8 104.69(12) . .
O10 V3 O9 103.23(12) . .
O6 V3 V1 47.449(13) . 2_666
O6 V3 V2 47.592(14) . 2_666
O11 V3 V1 124.34(6) . 2_666
O11 V3 V2 81.42(6) . 2_666
O11 V3 O6 77.11(6) . .
O8 V3 V1 34.18(7) . 2_666
O8 V3 V2 87.10(8) . 2_666
O8 V3 O7 89.53(11) . .
O8 V3 O6 81.60(7) . .
O8 V3 O11 158.36(10) . .
O8 V3 O9 93.47(11) . .
O9 V3 V1 88.62(7) . 2_666
O9 V3 V2 33.56(7) . 2_666
O9 V3 O7 158.16(10) . .
O9 V3 O6 81.14(7) . .
O9 V3 O11 87.06(10) . .
V3 V2 V1 65.831(17) 2_666 2_666
O7 V2 V1 80.98(6) . 2_666
O7 V2 V3 124.25(6) . 2_666
O7 V2 O6 77.10(6) . .
O6 V2 V1 47.193(14) . 2_666
O6 V2 V3 47.338(14) . 2_666
O5 V2 V1 124.60(7) . 2_666
O5 V2 V3 81.66(6) . 2_666
O5 V2 O7 82.46(9) . .
O5 V2 O6 77.64(6) . .
O4 V2 V1 33.33(8) . 2_666
O4 V2 V3 88.25(8) . 2_666
O4 V2 O7 86.54(10) . .
O4 V2 O6 80.51(8) . .
O4 V2 O5 157.23(10) . .
O3 V2 V1 137.15(10) . 2_666
O3 V2 V3 138.42(10) . 2_666
O3 V2 O7 96.40(11) . .
O3 V2 O6 171.97(10) . .
O3 V2 O5 96.99(12) . .
O3 V2 O4 104.02(13) . .
O3 V2 O9 104.62(12) . 2_666
O9 V2 V1 87.34(8) 2_666 2_666
O9 V2 V3 34.14(7) 2_666 2_666
O9 V2 O7 158.22(10) 2_666 .
O9 V2 O6 81.47(7) 2_666 .
O9 V2 O5 89.27(10) 2_666 .
O9 V2 O4 93.76(11) 2_666 .
V3 O7 V2 109.55(10) . .
C9 O7 V3 119.17(19) . .
C9 O7 V2 118.42(19) . .
C3 O1 C2 118.4(4) . .
V1 O6 V1 180.0 2_666 .
V1 O6 V3 85.014(19) 2_666 .
V1 O6 V3 94.986(19) 2_666 2_666
V1 O6 V3 85.015(19) . 2_666
V1 O6 V3 94.986(19) . .
V1 O6 V2 94.73(2) . .
V1 O6 V2 85.27(2) . 2_666
V1 O6 V2 85.27(2) 2_666 .
V1 O6 V2 94.73(2) 2_666 2_666
V3 O6 V3 180.0 2_666 .
V3 O6 V2 85.069(19) 2_666 .
V3 O6 V2 94.930(19) . .
V3 O6 V2 94.930(19) 2_666 2_666
V3 O6 V2 85.070(19) . 2_666
V2 O6 V2 180.0 2_666 .
V1 O11 V3 109.75(10) . .
C10 O11 V1 119.20(18) . .
C10 O11 V3 118.37(19) . .
V2 O5 V1 109.62(10) . .
C7 O5 V1 118.8(2) . .
C7 O5 V2 118.6(2) . .
V3 O8 V1 112.37(12) . 2_666
V1 O4 V2 112.50(12) 2_666 .
V2 O9 V3 112.29(11) 2_666 .
N2 N3 C6 122.0(4) . .
C5 N3 N2 110.7(4) . .
C5 N3 C6 127.3(3) . .
N1 N2 N3 107.7(4) . .
N2 N1 C4 108.6(4) . .
O7 C9 C8 111.6(3) . .
N1 C4 C3 123.1(4) . .
N1 C4 C5 108.0(4) . .
C5 C4 C3 128.9(4) . .
O1 C3 C4 110.4(4) . .
O2 C3 O1 124.7(5) . .
O2 C3 C4 124.8(5) . .
C9 C8 C6 111.6(3) . .
C7 C8 C9 110.4(3) . .
C7 C8 C6 109.9(3) . .
C7 C8 C10 109.9(3) . .
C10 C8 C9 110.1(3) . .
C10 C8 C6 104.7(3) . .
C1 C2 O1 111.6(5) . .
N3 C5 C4 104.9(4) . .
O5 C7 C8 112.4(3) . .
N3 C6 C8 116.3(3) . .
O11 C10 C8 112.3(2) . .
C22 N4 C23 111.3(3) . .
C22 N4 C14 105.7(3) . .
C15 N4 C22 112.2(3) . .
C15 N4 C23 104.3(3) . .
C15 N4 C14 111.8(3) . .
C14 N4 C23 111.7(3) . .
C22 C21 C20 111.8(3) . .
C15 C16 C17 109.7(4) . .
C18 C17 C16 113.6(5) . .
C26 C25 C24 116.2(4) . .
C21 C22 N4 115.9(3) . .
C24 C23 N4 115.6(3) . .
C16 C15 N4 115.2(3) . .
C23 C24 C25 111.4(3) . .
C13 C14 N4 116.3(3) . .
C11 C12 C13 114.3(3) . .
C21 C20 C19 112.3(4) . .
C14 C13 C12 111.0(3) . .
N5 C28 C27 179.1(9) . .

loop_
_geom_bond_atom_site_label_1
_geom_bond_atom_site_label_2
_geom_bond_distance
_geom_bond_site_symmetry_2
V1 V3 3.0211(7) 2_666
V1 V2 3.0347(8) 2_666
V1 O6 2.2340(5) .
V1 O11 2.005(2) .
V1 O5 2.029(2) .
V1 O8 1.835(2) 2_666
V1 O4 1.805(2) 2_666
V1 O12 1.609(2) .
V3 V1 3.0211(7) 2_666
V3 V2 3.0310(7) 2_666
V3 O7 2.007(2) .
V3 O10 1.602(2) .
V3 O6 2.2372(5) .
V3 O11 2.025(2) .
V3 O8 1.801(2) .
V3 O9 1.839(2) .
V2 V1 3.0347(8) 2_666
V2 V3 3.0310(7) 2_666
V2 O7 2.037(2) .
V2 O6 2.2463(5) .
V2 O5 2.004(2) .
V2 O4 1.845(2) .
V2 O3 1.606(2) .
V2 O9 1.811(2) 2_666
O7 C9 1.433(4) .
O1 C3 1.327(6) .
O1 C2 1.460(7) .
O2 C3 1.183(6) .
O6 V1 2.2340(5) 2_666
O6 V3 2.2372(5) 2_666
O6 V2 2.2463(5) 2_666
O11 C10 1.428(4) .
O5 C7 1.428(4) .
O8 V1 1.835(2) 2_666
O4 V1 1.805(2) 2_666
O9 V2 1.811(2) 2_666
N3 N2 1.349(5) .
N3 C5 1.346(6) .
N3 C6 1.437(5) .
N2 N1 1.310(6) .
N1 C4 1.371(6) .
C9 C8 1.534(5) .
C4 C3 1.477(7) .
C4 C5 1.376(6) .
C8 C7 1.531(4) .
C8 C6 1.544(4) .
C8 C10 1.533(5) .
C2 C1 1.409(9) .
N4 C22 1.522(4) .
N4 C23 1.533(4) .
N4 C15 1.521(5) .
N4 C14 1.525(4) .
C11 C12 1.515(6) .
C21 C22 1.506(5) .
C21 C20 1.510(5) .
C16 C17 1.548(6) .
C16 C15 1.504(6) .
C17 C18 1.456(8) .
C19 C20 1.520(7) .
C26 C25 1.441(7) .
C25 C24 1.537(5) .
C23 C24 1.507(5) .
C14 C13 1.510(5) .
C12 C13 1.528(6) .
N5 C28 1.150(8) .
C28 C27 1.439(10) .

loop_
_geom_torsion_atom_site_label_1
_geom_torsion_atom_site_label_2
_geom_torsion_atom_site_label_3
_geom_torsion_atom_site_label_4
_geom_torsion
_geom_torsion_site_symmetry_1
_geom_torsion_site_symmetry_4
V1 V3 O9 V2 -45.60(11) 2_666 2_666
V1 O11 C10 C8 -69.2(3) . .
V1 O5 C7 C8 68.3(3) . .
V3 V2 O4 V1 -45.64(12) 2_666 2_666
V3 O7 C9 C8 -69.2(3) . .
V3 O11 C10 C8 68.7(3) . .
V2 V3 O8 V1 49.42(12) 2_666 2_666
V2 O7 C9 C8 68.4(3) . .
V2 O5 C7 C8 -69.3(3) . .
O7 V3 O8 V1 -75.96(14) . 2_666
O7 V3 O9 V2 18.0(3) . 2_666
O7 V2 O4 V1 78.82(13) . 2_666
O7 C9 C8 C7 -60.8(4) . .
O7 C9 C8 C6 176.6(3) . .
O7 C9 C8 C10 60.7(3) . .
O10 V3 O8 V1 -172.96(14) . 2_666
O10 V3 O9 V2 174.58(13) . 2_666
O6 V3 O8 V1 1.89(11) . 2_666
O6 V3 O9 V2 1.49(10) . 2_666
O6 V2 O4 V1 1.34(11) . 2_666
O11 V3 O8 V1 -8.4(4) . 2_666
O11 V3 O9 V2 78.89(13) . 2_666
O5 V2 O4 V1 17.8(3) . 2_666
O8 V3 O9 V2 -79.44(14) . 2_666
O3 V2 O4 V1 174.56(13) . 2_666
O9 V3 O8 V1 82.39(14) . 2_666
O9 V2 O4 V1 -79.35(14) 2_666 2_666
N3 N2 N1 C4 -1.3(5) . .
N2 N3 C5 C4 -0.1(5) . .
N2 N3 C6 C8 67.9(5) . .
N2 N1 C4 C3 -178.5(4) . .
N2 N1 C4 C5 1.2(5) . .
N1 C4 C3 O1 178.2(4) . .
N1 C4 C3 O2 0.2(8) . .
N1 C4 C5 N3 -0.6(5) . .
C9 C8 C7 O5 61.2(4) . .
C9 C8 C6 N3 43.6(4) . .
C9 C8 C10 O11 -61.2(3) . .
C3 O1 C2 C1 85.9(7) . .
C3 C4 C5 N3 179.1(4) . .
C2 O1 C3 O2 -6.1(8) . .
C2 O1 C3 C4 175.9(4) . .
C5 N3 N2 N1 0.9(5) . .
C5 N3 C6 C8 -115.0(4) . .
C5 C4 C3 O1 -1.5(7) . .
C5 C4 C3 O2 -179.5(5) . .
C7 C8 C6 N3 -79.3(4) . .
C7 C8 C10 O11 60.6(3) . .
C6 N3 N2 N1 178.4(4) . .
C6 N3 C5 C4 -177.5(4) . .
C6 C8 C7 O5 -175.3(3) . .
C6 C8 C10 O11 178.7(3) . .
C10 C8 C7 O5 -60.5(4) . .
C10 C8 C6 N3 162.7(3) . .
N4 C23 C24 C25 -165.3(3) . .
N4 C14 C13 C12 170.9(3) . .
C11 C12 C13 C14 -62.5(5) . .
C17 C16 C15 N4 -171.1(4) . .
C26 C25 C24 C23 -59.2(6) . .
C22 N4 C23 C24 66.1(4) . .
C22 N4 C15 C16 -55.6(4) . .
C22 N4 C14 C13 179.0(3) . .
C22 C21 C20 C19 179.5(4) . .
C23 N4 C22 C21 55.0(4) . .
C23 N4 C15 C16 -176.2(4) . .
C23 N4 C14 C13 -59.8(4) . .
C15 N4 C22 C21 -61.5(4) . .
C15 N4 C23 C24 -172.7(3) . .
C15 N4 C14 C13 56.7(4) . .
C15 C16 C17 C18 -64.2(7) . .
C14 N4 C22 C21 176.4(3) . .
C14 N4 C23 C24 -51.8(4) . .
C14 N4 C15 C16 63.0(4) . .
C20 C21 C22 N4 170.7(3) . .
